data_4105581
loop_
_publ_author_name
'Bin Xiao'
'Tian-Jun Gong'
'Jun Xu'
'Zhao-Jing Liu'
'Lei Liu'

_publ_section_title
;
 Palladium-Catalyzed Intermolecular directed C-H Amidation of Aromatic
 Ketones
;
_journal_name_full 'Journal of the American Chemical Society'
_journal_page_first 1466
_journal_page_last 1474
_journal_paper_doi 10.1021/ja108450m
_journal_volume 133
_journal_year 2011
_chemical_formula_sum 'C66 H86 Cl8 F6 N8 O22 Pd2 S10'
_chemical_formula_weight 2274.43
_chemical_name_systematic
;
 ?
;
_space_group_IT_number 2
_symmetry_cell_setting triclinic
_symmetry_space_group_name_Hall '-P 1'
_symmetry_space_group_name_H-M 'P -1'
_atom_sites_solution_hydrogens geom
_atom_sites_solution_primary direct
_atom_sites_solution_secondary difmap
_audit_creation_method SHELXL-97
_cell_angle_alpha 96.267(4)
_cell_angle_beta 99.984(4)
_cell_angle_gamma 98.252(5)
_cell_formula_units_Z 1
_cell_length_a 11.0983(6)
_cell_length_b 13.4473(8)
_cell_length_c 15.9684(6)
_cell_measurement_reflns_used 9626
_cell_measurement_temperature 100(2)
_cell_measurement_theta_max 29.1318
_cell_measurement_theta_min 2.8379
_cell_volume 2300.7(2)
_computing_cell_refinement 'CrysAlisPro (Oxford Diffraction Ltd.)'
_computing_data_collection 'CrysAlisPro (Oxford Diffraction Ltd.)'
_computing_data_reduction 'CrysAlisPro (Oxford Diffraction Ltd.)'
_computing_molecular_graphics 'Ortep-3 (L. J. Farrugia, 2001)'
_computing_publication_material SHELXL-97
_computing_structure_refinement 'SHELXL-97 (Sheldrick, 1997)'
_computing_structure_solution 'SHELXS-97 (Sheldrick, 1997)'
_diffrn_ambient_temperature 100(2)
_diffrn_detector_area_resol_mean 15.9149
_diffrn_measured_fraction_theta_full 0.998
_diffrn_measured_fraction_theta_max 0.998
_diffrn_measurement_device_type 'Gemini S Ultra, Oxford Diffraction'
_diffrn_measurement_method '\w scans'
_diffrn_radiation_monochromator graphite
_diffrn_radiation_source 'Enhance (Mo) X-ray Source'
_diffrn_radiation_type MoK\a
_diffrn_radiation_wavelength 0.71073
_diffrn_reflns_av_R_equivalents 0.0463
_diffrn_reflns_av_sigmaI/netI 0.0929
_diffrn_reflns_limit_h_max 12
_diffrn_reflns_limit_h_min -13
_diffrn_reflns_limit_k_max 16
_diffrn_reflns_limit_k_min -16
_diffrn_reflns_limit_l_max 19
_diffrn_reflns_limit_l_min -19
_diffrn_reflns_number 22170
_diffrn_reflns_theta_full 26.37
_diffrn_reflns_theta_max 26.37
_diffrn_reflns_theta_min 2.85
_exptl_absorpt_coefficient_mu 0.933
_exptl_absorpt_correction_T_max 0.7672
_exptl_absorpt_correction_T_min 0.7067
_exptl_absorpt_correction_type multi-scan
_exptl_absorpt_process_details
;
CrysAlisPro, Oxford Diffraction Ltd.,
Version 1.171.33.52 (release 06-11-2009 CrysAlis171 .NET)
(compiled Nov  6 2009,16:24:50)
empirical absorption correction using spherical harmonics,
 implemented in SCALE3 ABSPACK scaling algorithm.
;
_exptl_crystal_colour yellow
_exptl_crystal_density_diffrn 1.642
_exptl_crystal_description block
_exptl_crystal_F_000 1156
_exptl_crystal_size_max 0.40
_exptl_crystal_size_mid 0.36
_exptl_crystal_size_min 0.30
_refine_diff_density_max 4.869
_refine_diff_density_min -1.173
_refine_diff_density_rms 0.236
_refine_ls_extinction_method none
_refine_ls_goodness_of_fit_ref 1.091
_refine_ls_hydrogen_treatment mixed
_refine_ls_matrix_type full
_refine_ls_number_parameters 556
_refine_ls_number_reflns 9389
_refine_ls_number_restraints 34
_refine_ls_restrained_S_all 1.090
_refine_ls_R_factor_all 0.1377
_refine_ls_R_factor_gt 0.1054
_refine_ls_shift/su_max 0.000
_refine_ls_shift/su_mean 0.000
_refine_ls_structure_factor_coef Fsqd
_refine_ls_weighting_details 'calc w=1/[\s^2^(Fo^2^)+(0.1474P)^2^+53.4245P] where P=(Fo^2^+2Fc^2^)/3'
_refine_ls_weighting_scheme calc
_refine_ls_wR_factor_gt 0.3295
_refine_ls_wR_factor_ref 0.3411
_reflns_number_gt 6256
_reflns_number_total 9389
_reflns_threshold_expression >2sigma(I)
_cod_data_source_file ja108450m_si_005.cif
_cod_data_source_block 100422
_cod_database_code 4105581

loop_
_symmetry_equiv_pos_as_xyz
'x, y, z'
'-x, -y, -z'

loop_
_atom_site_label
_atom_site_type_symbol
_atom_site_fract_x
_atom_site_fract_y
_atom_site_fract_z
_atom_site_U_iso_or_equiv
_atom_site_adp_type
_atom_site_occupancy
_atom_site_symmetry_multiplicity
_atom_site_calc_flag
_atom_site_refinement_flags
Pd1 Pd 0.45250(8) 0.53325(7) 0.41102(5) 0.0209(3) Uani 1 1 d .
S1 S 0.7150(3) 0.6375(2) 0.52329(19) 0.0262(6) Uani 1 1 d .
S2 S 0.4249(3) 0.3796(3) 0.24533(19) 0.0318(7) Uani 1 1 d .
S3 S 0.3959(3) 0.7552(2) 0.4036(2) 0.0314(7) Uani 1 1 d .
O1 O 0.7154(8) 0.7067(7) 0.4612(5) 0.0303(19) Uani 1 1 d .
O2 O 0.7771(8) 0.6777(7) 0.6095(5) 0.0303(19) Uani 1 1 d .
O4 O 0.5210(8) 0.4438(8) 0.2205(6) 0.042(2) Uani 1 1 d .
O3 O 0.4532(9) 0.3112(7) 0.3051(6) 0.038(2) Uani 1 1 d .
O5 O 0.2705(9) 0.7197(7) 0.3645(7) 0.043(2) Uani 1 1 d .
O6 O 0.4339(10) 0.7630(7) 0.4947(6) 0.042(2) Uani 1 1 d .
N1 N 0.5663(8) 0.5937(8) 0.5269(6) 0.024(2) Uani 1 1 d .
H1 H 0.5329 0.6435 0.5533 0.028 Uiso 1 1 calc R
N2 N 0.3442(9) 0.4614(8) 0.2951(6) 0.026(2) Uani 1 1 d .
H2A H 0.2734 0.4265 0.3045 0.031 Uiso 1 1 calc R
H2B H 0.3243 0.5079 0.2610 0.031 Uiso 1 1 calc R
N3 N 0.4768(9) 0.6699(8) 0.3610(6) 0.026(2) Uani 1 1 d .
H3B H 0.5580 0.6965 0.3721 0.031 Uiso 1 1 calc R
H3A H 0.4513 0.6581 0.3036 0.031 Uiso 1 1 calc R
C1 C 0.7728(10) 0.5299(9) 0.4881(7) 0.023(2) Uani 1 1 d .
C2 C 0.7505(13) 0.4966(10) 0.4034(8) 0.032(3) Uani 1 1 d U
H2 H 0.7092 0.5329 0.3645 0.039 Uiso 1 1 calc R
C3 C 0.7907(12) 0.4052(10) 0.3736(8) 0.033(3) Uani 1 1 d .
H3 H 0.7692 0.3773 0.3161 0.039 Uiso 1 1 calc R
C4 C 0.8638(12) 0.3584(10) 0.4337(9) 0.034(3) Uani 1 1 d .
C5 C 0.8903(12) 0.3991(10) 0.5190(8) 0.030(3) Uani 1 1 d U
H5 H 0.9395 0.3675 0.5576 0.036 Uiso 1 1 calc R
C6 C 0.8483(12) 0.4831(9) 0.5494(9) 0.032(3) Uani 1 1 d U
H6 H 0.8675 0.5091 0.6074 0.038 Uiso 1 1 calc R
C7 C 0.9149(14) 0.2659(11) 0.4034(10) 0.043(3) Uani 1 1 d .
H7A H 0.8877 0.2485 0.3425 0.065 Uiso 1 1 calc R
H7B H 0.8858 0.2103 0.4317 0.065 Uiso 1 1 calc R
H7C H 1.0039 0.2801 0.4169 0.065 Uiso 1 1 calc R
C8 C 0.3181(12) 0.3173(10) 0.1573(8) 0.030(3) Uani 1 1 d .
C9 C 0.2311(13) 0.2344(11) 0.1666(8) 0.038(3) Uani 1 1 d .
H9 H 0.2340 0.2114 0.2197 0.045 Uiso 1 1 calc R
C10 C 0.1411(14) 0.1866(11) 0.0971(9) 0.042(4) Uani 1 1 d .
H10 H 0.0845 0.1312 0.1036 0.050 Uiso 1 1 calc R
C11 C 0.1346(13) 0.2210(11) 0.0173(9) 0.037(3) Uani 1 1 d .
C12 C 0.2236(13) 0.3029(10) 0.0097(8) 0.034(3) Uani 1 1 d .
H12 H 0.2225 0.3251 -0.0435 0.040 Uiso 1 1 calc R
C13 C 0.3113(12) 0.3508(11) 0.0774(8) 0.033(3) Uani 1 1 d .
H13 H 0.3673 0.4064 0.0705 0.040 Uiso 1 1 calc R
C14 C 0.0359(16) 0.1716(13) -0.0575(10) 0.054(4) Uani 1 1 d .
H14A H -0.0159 0.1170 -0.0405 0.080 Uiso 1 1 calc R
H14B H 0.0736 0.1456 -0.1032 0.080 Uiso 1 1 calc R
H14C H -0.0136 0.2206 -0.0771 0.080 Uiso 1 1 calc R
C15 C 0.4527(12) 0.8667(10) 0.3677(9) 0.033(3) Uani 1 1 d .
C20 C 0.3943(16) 0.8879(12) 0.2897(11) 0.053(4) Uani 1 1 d .
H20 H 0.3231 0.8462 0.2582 0.063 Uiso 1 1 calc R
C19 C 0.4480(17) 0.9761(13) 0.2598(11) 0.055(4) Uani 1 1 d .
H19 H 0.4130 0.9911 0.2064 0.066 Uiso 1 1 calc R
C18 C 0.5489(14) 1.0392(11) 0.3072(11) 0.046(4) Uani 1 1 d .
C17 C 0.6022(16) 1.0157(11) 0.3847(11) 0.051(4) Uani 1 1 d .
H17 H 0.6721 1.0585 0.4168 0.061 Uiso 1 1 calc R
C16 C 0.5563(17) 0.9323(11) 0.4161(10) 0.050(4) Uani 1 1 d .
H16 H 0.5933 0.9186 0.4695 0.060 Uiso 1 1 calc R
C21 C 0.5987(18) 1.1330(13) 0.2719(14) 0.066(5) Uani 1 1 d .
H21A H 0.5485 1.1357 0.2171 0.099 Uiso 1 1 calc R
H21B H 0.6827 1.1307 0.2653 0.099 Uiso 1 1 calc R
H21C H 0.5967 1.1921 0.3108 0.099 Uiso 1 1 calc R
S4 S 0.9657(3) 0.4229(3) 0.18133(19) 0.0305(7) Uani 1 1 d D
N4 N 0.9969(11) 0.4183(10) 0.0869(7) 0.038(3) Uani 1 1 d D
O8 O 0.8663(8) 0.3411(7) 0.1793(6) 0.036(2) Uani 1 1 d .
O7 O 1.0820(9) 0.4273(8) 0.2388(6) 0.039(2) Uani 1 1 d U
C22 C 0.9109(12) 0.5377(10) 0.2065(8) 0.030(3) Uani 1 1 d .
C27 C 0.7843(12) 0.5397(10) 0.1907(8) 0.031(3) Uani 1 1 d .
H27 H 0.7281 0.4815 0.1660 0.037 Uiso 1 1 calc R
C26 C 0.7430(13) 0.6297(11) 0.2122(8) 0.036(3) Uani 1 1 d .
H26 H 0.6584 0.6318 0.2005 0.044 Uiso 1 1 calc R
C25 C 0.8245(14) 0.7163(11) 0.2505(9) 0.040(3) Uani 1 1 d .
C24 C 0.9509(13) 0.7129(11) 0.2652(9) 0.040(3) Uani 1 1 d .
H24 H 1.0075 0.7711 0.2894 0.048 Uiso 1 1 calc R
C23 C 0.9929(12) 0.6230(11) 0.2441(9) 0.034(3) Uani 1 1 d .
H23 H 1.0774 0.6208 0.2556 0.041 Uiso 1 1 calc R
C28 C 0.7784(16) 0.8137(11) 0.2722(11) 0.049(4) Uani 1 1 d .
H28C H 0.8474 0.8655 0.2988 0.074 Uiso 1 1 calc R
H28A H 0.7221 0.8040 0.3111 0.074 Uiso 1 1 calc R
H28B H 0.7363 0.8339 0.2207 0.074 Uiso 1 1 calc R
S5 S 0.2920(3) 0.6503(3) 0.1083(2) 0.0348(8) Uani 1 1 d .
F1 F 0.4749(9) 0.5859(8) 0.0471(7) 0.063(3) Uani 1 1 d .
F2 F 0.5090(9) 0.7441(8) 0.0965(7) 0.066(3) Uani 1 1 d .
F3 F 0.3863(10) 0.6921(9) -0.0243(7) 0.073(3) Uani 1 1 d .
O12 O 0.3493(9) 0.6224(8) 0.1902(6) 0.041(2) Uani 1 1 d .
O11 O 0.2070(9) 0.5681(8) 0.0546(6) 0.040(2) Uani 1 1 d .
O9 O 0.2504(10) 0.7459(8) 0.1134(7) 0.050(3) Uani 1 1 d .
C29 C 0.4237(14) 0.6690(13) 0.0531(10) 0.048(4) Uani 1 1 d .
Cl3 Cl 0.1129(5) -0.0086(4) 0.2492(3) 0.0659(12) Uani 1 1 d .
Cl4 Cl 0.1187(6) -0.0671(4) 0.4463(3) 0.0814(17) Uani 1 1 d .
C32 C 0.182(4) 0.067(3) 0.351(2) 0.146(13) Uani 1 1 d U
H32B H 0.2655 0.0525 0.3682 0.175 Uiso 1 1 calc R
H32A H 0.1905 0.1380 0.3431 0.175 Uiso 1 1 calc R
C33 C 0.123(3) 0.0554(15) 0.4173(16) 0.102(9) Uani 1 1 d .
H33A H 0.0391 0.0685 0.4014 0.122 Uiso 1 1 calc R
H33B H 0.1651 0.1047 0.4664 0.122 Uiso 1 1 calc R
Cl1 Cl 0.6147(6) -0.0778(4) -0.0152(6) 0.109(2) Uani 1 1 d .
Cl2 Cl 0.8414(6) 0.0530(5) 0.1436(5) 0.098(2) Uani 1 1 d .
C31 C 0.702(2) 0.0450(17) -0.0122(18) 0.093(7) Uani 1 1 d .
H31B H 0.7715 0.0374 -0.0407 0.112 Uiso 1 1 calc R
H31A H 0.6502 0.0847 -0.0452 0.112 Uiso 1 1 calc R
C30 C 0.749(3) 0.100(2) 0.0685(14) 0.104(9) Uani 1 1 d .
H30A H 0.6777 0.1143 0.0928 0.125 Uiso 1 1 calc R
H30B H 0.7933 0.1640 0.0602 0.125 Uiso 1 1 calc R
H4B H 1.061(12) 0.459(15) 0.081(7) 0.125 Uiso 1 1 d D
H4A H 0.936(7) 0.419(18) 0.046(7) 0.125 Uiso 1 1 d D

loop_
_atom_site_aniso_label
_atom_site_aniso_U_11
_atom_site_aniso_U_22
_atom_site_aniso_U_33
_atom_site_aniso_U_23
_atom_site_aniso_U_13
_atom_site_aniso_U_12
Pd1 0.0158(4) 0.0297(5) 0.0161(4) 0.0038(3) 0.0004(3) 0.0031(3)
S1 0.0223(15) 0.0312(16) 0.0221(14) 0.0028(12) 0.0003(11) 0.0002(12)
S2 0.0246(16) 0.0481(19) 0.0212(15) -0.0020(13) 0.0032(12) 0.0072(13)
S3 0.0284(17) 0.0349(17) 0.0311(16) 0.0069(13) 0.0038(13) 0.0062(13)
O1 0.020(4) 0.042(5) 0.029(5) 0.011(4) 0.004(4) 0.001(4)
O2 0.025(5) 0.041(5) 0.021(4) 0.000(4) -0.001(3) 0.003(4)
O4 0.022(5) 0.063(6) 0.037(5) -0.006(5) 0.007(4) -0.004(4)
O3 0.036(5) 0.053(6) 0.027(5) 0.001(4) 0.003(4) 0.019(4)
O5 0.024(5) 0.046(6) 0.054(6) 0.016(5) -0.003(4) -0.001(4)
O6 0.057(7) 0.046(6) 0.029(5) 0.007(4) 0.011(5) 0.021(5)
N1 0.015(5) 0.040(6) 0.015(4) 0.001(4) -0.001(4) 0.008(4)
N2 0.023(5) 0.034(6) 0.021(5) 0.007(4) 0.002(4) 0.006(4)
N3 0.018(5) 0.038(6) 0.019(5) 0.005(4) -0.001(4) 0.001(4)
C1 0.016(5) 0.033(6) 0.020(5) 0.010(5) 0.000(4) -0.002(5)
C2 0.038(5) 0.042(5) 0.021(4) 0.012(4) 0.006(4) 0.015(4)
C3 0.031(7) 0.039(7) 0.027(6) 0.004(5) 0.006(5) 0.000(6)
C4 0.027(7) 0.029(7) 0.051(8) 0.004(6) 0.018(6) 0.007(5)
C5 0.026(4) 0.035(5) 0.030(4) 0.011(4) 0.007(4) 0.003(4)
C6 0.027(4) 0.031(4) 0.036(5) -0.001(4) 0.013(4) -0.002(4)
C7 0.036(8) 0.047(9) 0.053(9) 0.014(7) 0.014(7) 0.014(6)
C8 0.030(7) 0.042(7) 0.019(6) 0.002(5) 0.005(5) 0.006(5)
C9 0.043(8) 0.046(8) 0.023(6) 0.007(6) 0.009(6) -0.002(6)
C10 0.046(9) 0.041(8) 0.031(7) 0.005(6) 0.005(6) -0.015(6)
C11 0.037(8) 0.044(8) 0.029(7) -0.001(6) 0.005(6) 0.006(6)
C12 0.039(8) 0.045(8) 0.016(6) 0.006(5) 0.004(5) 0.007(6)
C13 0.027(7) 0.045(8) 0.028(6) 0.008(6) 0.010(5) 0.003(6)
C14 0.051(10) 0.066(11) 0.037(8) -0.007(8) -0.005(7) 0.011(8)
C15 0.030(7) 0.030(7) 0.038(7) 0.005(6) 0.003(6) 0.005(5)
C20 0.051(10) 0.042(9) 0.054(10) 0.016(7) -0.016(8) -0.004(7)
C19 0.064(12) 0.051(10) 0.046(9) 0.017(8) -0.005(8) 0.008(8)
C18 0.039(8) 0.037(8) 0.067(11) 0.007(7) 0.018(8) 0.011(6)
C17 0.047(10) 0.039(8) 0.057(10) 0.000(7) 0.000(8) -0.008(7)
C16 0.066(11) 0.038(8) 0.042(8) 0.009(7) -0.001(8) 0.009(7)
C21 0.060(12) 0.046(10) 0.107(16) 0.025(10) 0.045(11) 0.012(8)
S4 0.0233(16) 0.0469(19) 0.0215(15) 0.0081(13) 0.0017(12) 0.0068(13)
N4 0.036(7) 0.059(8) 0.022(5) 0.008(5) 0.005(5) 0.013(6)
O8 0.029(5) 0.046(5) 0.037(5) 0.009(4) 0.011(4) 0.007(4)
O7 0.031(5) 0.059(5) 0.026(4) 0.006(4) -0.001(4) 0.006(4)
C22 0.028(7) 0.045(8) 0.019(6) 0.011(5) 0.003(5) 0.007(5)
C27 0.024(6) 0.046(8) 0.025(6) 0.011(6) 0.004(5) 0.006(5)
C26 0.027(7) 0.056(9) 0.031(7) 0.018(6) 0.012(6) 0.006(6)
C25 0.048(9) 0.045(8) 0.034(7) 0.014(6) 0.017(6) 0.015(7)
C24 0.034(8) 0.037(7) 0.044(8) 0.007(6) 0.003(6) -0.009(6)
C23 0.021(6) 0.052(8) 0.037(7) 0.010(6) 0.014(5) 0.014(6)
C28 0.056(10) 0.044(9) 0.056(10) 0.014(7) 0.021(8) 0.017(7)
S5 0.0278(17) 0.050(2) 0.0249(16) 0.0135(14) -0.0010(13) 0.0017(14)
F1 0.055(6) 0.075(7) 0.075(7) 0.027(6) 0.031(5) 0.019(5)
F2 0.038(5) 0.069(6) 0.088(8) 0.031(6) 0.006(5) -0.013(5)
F3 0.063(7) 0.113(9) 0.055(6) 0.050(6) 0.018(5) 0.018(6)
O12 0.041(6) 0.058(6) 0.022(4) 0.016(4) -0.007(4) 0.005(5)
O11 0.033(5) 0.056(6) 0.026(5) 0.012(4) -0.004(4) -0.003(4)
O9 0.048(7) 0.057(7) 0.045(6) 0.016(5) -0.002(5) 0.014(5)
C29 0.034(8) 0.066(11) 0.047(9) 0.033(8) 0.006(7) 0.001(7)
Cl3 0.085(4) 0.058(3) 0.051(2) 0.007(2) 0.008(2) 0.004(2)
Cl4 0.124(5) 0.061(3) 0.052(3) 0.011(2) -0.007(3) 0.018(3)
C32 0.149(13) 0.144(13) 0.145(13) 0.020(5) 0.030(6) 0.020(5)
C33 0.18(3) 0.044(11) 0.079(16) 0.002(11) 0.022(17) 0.033(14)
Cl1 0.073(4) 0.065(3) 0.195(8) 0.028(4) 0.039(5) 0.013(3)
Cl2 0.077(4) 0.117(5) 0.123(5) 0.056(4) 0.035(4) 0.042(4)
C31 0.091(18) 0.075(15) 0.12(2) 0.028(15) 0.020(16) 0.018(13)
C30 0.14(3) 0.11(2) 0.049(12) 0.022(13) 0.012(14) -0.026(17)

loop_
_atom_type_symbol
_atom_type_description
_atom_type_scat_dispersion_real
_atom_type_scat_dispersion_imag
_atom_type_scat_source
C C 0.0033 0.0016 'International Tables Vol C Tables 4.2.6.8 and 6.1.1.4'
Cl Cl 0.1484 0.1585 'International Tables Vol C Tables 4.2.6.8 and 6.1.1.4'
F F 0.0171 0.0103 'International Tables Vol C Tables 4.2.6.8 and 6.1.1.4'
N N 0.0061 0.0033 'International Tables Vol C Tables 4.2.6.8 and 6.1.1.4'
O O 0.0106 0.0060 'International Tables Vol C Tables 4.2.6.8 and 6.1.1.4'
Pd Pd -0.9988 1.0072 'International Tables Vol C Tables 4.2.6.8 and 6.1.1.4'
S S 0.1246 0.1234 'International Tables Vol C Tables 4.2.6.8 and 6.1.1.4'
H H 0.0000 0.0000 'International Tables Vol C Tables 4.2.6.8 and 6.1.1.4'

loop_
_geom_angle_atom_site_label_1
_geom_angle_atom_site_label_2
_geom_angle_atom_site_label_3
_geom_angle
_geom_angle_site_symmetry_1
_geom_angle_site_symmetry_3
N1 Pd1 N1 81.6(4) . 2_666
N1 Pd1 N2 175.2(4) . .
N1 Pd1 N2 94.8(4) 2_666 .
N1 Pd1 N3 93.0(4) . .
N1 Pd1 N3 174.1(4) 2_666 .
N2 Pd1 N3 90.8(4) . .
N1 Pd1 Pd1 40.9(3) . 2_666
N1 Pd1 Pd1 40.7(3) 2_666 2_666
N2 Pd1 Pd1 135.4(3) . 2_666
N3 Pd1 Pd1 133.8(3) . 2_666
O1 S1 O2 116.4(5) . .
O1 S1 N1 108.0(5) . .
O2 S1 N1 107.3(5) . .
O1 S1 C1 110.1(5) . .
O2 S1 C1 110.0(5) . .
N1 S1 C1 104.3(5) . .
O4 S2 O3 120.5(6) . .
O4 S2 C8 111.2(6) . .
O3 S2 C8 110.2(6) . .
O4 S2 N2 104.6(6) . .
O3 S2 N2 104.9(5) . .
C8 S2 N2 103.8(6) . .
O5 S3 O6 120.1(7) . .
O5 S3 N3 105.0(6) . .
O6 S3 N3 105.7(5) . .
O5 S3 C15 111.3(6) . .
O6 S3 C15 110.2(6) . .
N3 S3 C15 102.6(6) . .
S1 N1 Pd1 116.1(5) . .
S1 N1 Pd1 112.7(5) . 2_666
Pd1 N1 Pd1 98.4(4) . 2_666
S1 N1 H1 109.7 . .
Pd1 N1 H1 109.7 . .
Pd1 N1 H1 109.7 2_666 .
S2 N2 Pd1 109.7(5) . .
S2 N2 H2A 109.7 . .
Pd1 N2 H2A 109.7 . .
S2 N2 H2B 109.7 . .
Pd1 N2 H2B 109.7 . .
H2A N2 H2B 108.2 . .
S3 N3 Pd1 111.7(5) . .
S3 N3 H3B 109.3 . .
Pd1 N3 H3B 109.3 . .
S3 N3 H3A 109.3 . .
Pd1 N3 H3A 109.3 . .
H3B N3 H3A 107.9 . .
C2 C1 C6 122.1(12) . .
C2 C1 S1 118.6(10) . .
C6 C1 S1 119.2(9) . .
C1 C2 C3 119.5(12) . .
C1 C2 H2 120.3 . .
C3 C2 H2 120.3 . .
C4 C3 C2 118.3(12) . .
C4 C3 H3 120.9 . .
C2 C3 H3 120.9 . .
C5 C4 C3 119.7(12) . .
C5 C4 C7 120.7(13) . .
C3 C4 C7 119.6(13) . .
C6 C5 C4 123.1(13) . .
C6 C5 H5 118.4 . .
C4 C5 H5 118.4 . .
C5 C6 C1 117.0(12) . .
C5 C6 H6 121.5 . .
C1 C6 H6 121.5 . .
C4 C7 H7A 109.5 . .
C4 C7 H7B 109.5 . .
H7A C7 H7B 109.5 . .
C4 C7 H7C 109.5 . .
H7A C7 H7C 109.5 . .
H7B C7 H7C 109.5 . .
C13 C8 C9 118.8(12) . .
C13 C8 S2 121.3(10) . .
C9 C8 S2 119.8(10) . .
C10 C9 C8 120.3(12) . .
C10 C9 H9 119.9 . .
C8 C9 H9 119.9 . .
C9 C10 C11 120.5(12) . .
C9 C10 H10 119.8 . .
C11 C10 H10 119.8 . .
C10 C11 C12 117.9(12) . .
C10 C11 C14 120.9(13) . .
C12 C11 C14 121.3(13) . .
C13 C12 C11 122.2(12) . .
C13 C12 H12 118.9 . .
C11 C12 H12 118.9 . .
C12 C13 C8 120.3(12) . .
C12 C13 H13 119.8 . .
C8 C13 H13 119.8 . .
C11 C14 H14A 109.5 . .
C11 C14 H14B 109.5 . .
H14A C14 H14B 109.5 . .
C11 C14 H14C 109.5 . .
H14A C14 H14C 109.5 . .
H14B C14 H14C 109.5 . .
C20 C15 C16 121.0(13) . .
C20 C15 S3 118.4(11) . .
C16 C15 S3 120.6(11) . .
C15 C20 C19 116.8(14) . .
C15 C20 H20 121.6 . .
C19 C20 H20 121.6 . .
C18 C19 C20 121.7(15) . .
C18 C19 H19 119.1 . .
C20 C19 H19 119.1 . .
C19 C18 C17 119.1(15) . .
C19 C18 C21 118.6(17) . .
C17 C18 C21 122.3(16) . .
C16 C17 C18 121.9(15) . .
C16 C17 H17 119.1 . .
C18 C17 H17 119.1 . .
C17 C16 C15 119.4(15) . .
C17 C16 H16 120.3 . .
C15 C16 H16 120.3 . .
C18 C21 H21A 109.5 . .
C18 C21 H21B 109.5 . .
H21A C21 H21B 109.5 . .
C18 C21 H21C 109.5 . .
H21A C21 H21C 109.5 . .
H21B C21 H21C 109.5 . .
O8 S4 O7 119.4(6) . .
O8 S4 N4 107.4(6) . .
O7 S4 N4 106.0(6) . .
O8 S4 C22 107.5(6) . .
O7 S4 C22 107.3(6) . .
N4 S4 C22 108.9(6) . .
S4 N4 H4B 117(9) . .
S4 N4 H4A 117(9) . .
H4B N4 H4A 110(7) . .
C23 C22 C27 120.3(12) . .
C23 C22 S4 119.9(10) . .
C27 C22 S4 119.8(10) . .
C26 C27 C22 119.0(13) . .
C26 C27 H27 120.5 . .
C22 C27 H27 120.5 . .
C25 C26 C27 121.5(13) . .
C25 C26 H26 119.3 . .
C27 C26 H26 119.3 . .
C26 C25 C24 118.6(13) . .
C26 C25 C28 120.8(14) . .
C24 C25 C28 120.5(14) . .
C23 C24 C25 120.2(13) . .
C23 C24 H24 119.9 . .
C25 C24 H24 119.9 . .
C22 C23 C24 120.4(12) . .
C22 C23 H23 119.8 . .
C24 C23 H23 119.8 . .
C25 C28 H28C 109.5 . .
C25 C28 H28A 109.5 . .
H28C C28 H28A 109.5 . .
C25 C28 H28B 109.5 . .
H28C C28 H28B 109.5 . .
H28A C28 H28B 109.5 . .
O9 S5 O11 115.4(6) . .
O9 S5 O12 115.5(6) . .
O11 S5 O12 113.1(6) . .
O9 S5 C29 104.3(7) . .
O11 S5 C29 104.1(7) . .
O12 S5 C29 102.2(6) . .
F3 C29 F2 108.5(13) . .
F3 C29 F1 109.6(15) . .
F2 C29 F1 108.1(13) . .
F3 C29 S5 110.0(11) . .
F2 C29 S5 110.0(12) . .
F1 C29 S5 110.6(10) . .
C33 C32 Cl3 117(3) . .
C33 C32 H32B 107.9 . .
Cl3 C32 H32B 107.9 . .
C33 C32 H32A 107.9 . .
Cl3 C32 H32A 107.9 . .
H32B C32 H32A 107.2 . .
C32 C33 Cl4 112(2) . .
C32 C33 H33A 109.2 . .
Cl4 C33 H33A 109.2 . .
C32 C33 H33B 109.2 . .
Cl4 C33 H33B 109.2 . .
H33A C33 H33B 107.9 . .
C30 C31 Cl1 116(2) . .
C30 C31 H31B 108.3 . .
Cl1 C31 H31B 108.3 . .
C30 C31 H31A 108.3 . .
Cl1 C31 H31A 108.3 . .
H31B C31 H31A 107.4 . .
C31 C30 Cl2 121(2) . .
C31 C30 H30A 107.0 . .
Cl2 C30 H30A 107.0 . .
C31 C30 H30B 107.0 . .
Cl2 C30 H30B 107.0 . .
H30A C30 H30B 106.7 . .

loop_
_geom_bond_atom_site_label_1
_geom_bond_atom_site_label_2
_geom_bond_distance
_geom_bond_site_symmetry_2
Pd1 N1 2.061(9) .
Pd1 N1 2.069(10) 2_666
Pd1 N2 2.076(10) .
Pd1 N3 2.083(10) .
Pd1 Pd1 3.1262(17) 2_666
S1 O1 1.432(9) .
S1 O2 1.437(8) .
S1 N1 1.684(10) .
S1 C1 1.742(13) .
S2 O4 1.414(10) .
S2 O3 1.424(10) .
S2 C8 1.722(13) .
S2 N2 1.727(10) .
S3 O5 1.413(10) .
S3 O6 1.430(10) .
S3 N3 1.710(10) .
S3 C15 1.738(13) .
N1 Pd1 2.069(10) 2_666
N1 H1 0.9100 .
N2 H2A 0.9000 .
N2 H2B 0.9000 .
N3 H3B 0.9000 .
N3 H3A 0.9000 .
C1 C2 1.346(16) .
C1 C6 1.435(18) .
C2 C3 1.428(18) .
C2 H2 0.9300 .
C3 C4 1.408(19) .
C3 H3 0.9300 .
C4 C5 1.376(19) .
C4 C7 1.506(18) .
C5 C6 1.356(18) .
C5 H5 0.9300 .
C6 H6 0.9300 .
C7 H7A 0.9600 .
C7 H7B 0.9600 .
C7 H7C 0.9600 .
C8 C13 1.392(17) .
C8 C9 1.405(18) .
C9 C10 1.385(19) .
C9 H9 0.9300 .
C10 C11 1.396(19) .
C10 H10 0.9300 .
C11 C12 1.400(19) .
C11 C14 1.495(19) .
C12 C13 1.354(18) .
C12 H12 0.9300 .
C13 H13 0.9300 .
C14 H14A 0.9600 .
C14 H14B 0.9600 .
C14 H14C 0.9600 .
C15 C20 1.38(2) .
C15 C16 1.40(2) .
C20 C19 1.42(2) .
C20 H20 0.9300 .
C19 C18 1.36(2) .
C19 H19 0.9300 .
C18 C17 1.37(2) .
C18 C21 1.51(2) .
C17 C16 1.35(2) .
C17 H17 0.9300 .
C16 H16 0.9300 .
C21 H21A 0.9600 .
C21 H21B 0.9600 .
C21 H21C 0.9600 .
S4 O8 1.436(10) .
S4 O7 1.438(10) .
S4 N4 1.602(11) .
S4 C22 1.770(14) .
N4 H4B 0.86(4) .
N4 H4A 0.86(4) .
C22 C23 1.366(19) .
C22 C27 1.388(17) .
C27 C26 1.384(19) .
C27 H27 0.9300 .
C26 C25 1.38(2) .
C26 H26 0.9300 .
C25 C24 1.39(2) .
C25 C28 1.50(2) .
C24 C23 1.39(2) .
C24 H24 0.9300 .
C23 H23 0.9300 .
C28 H28C 0.9600 .
C28 H28A 0.9600 .
C28 H28B 0.9600 .
S5 O9 1.426(11) .
S5 O11 1.436(10) .
S5 O12 1.463(9) .
S5 C29 1.834(15) .
F1 C29 1.327(19) .
F2 C29 1.320(19) .
F3 C29 1.319(17) .
Cl3 C32 1.81(4) .
Cl4 C33 1.76(2) .
C32 C33 1.34(4) .
C32 H32B 0.9700 .
C32 H32A 0.9700 .
C33 H33A 0.9700 .
C33 H33B 0.9700 .
Cl1 C31 1.78(2) .
Cl2 C30 1.68(3) .
C31 C30 1.39(3) .
C31 H31B 0.9700 .
C31 H31A 0.9700 .
C30 H30A 0.9700 .
C30 H30B 0.9700 .

loop_
_geom_torsion_atom_site_label_1
_geom_torsion_atom_site_label_2
_geom_torsion_atom_site_label_3
_geom_torsion_atom_site_label_4
_geom_torsion
_geom_torsion_site_symmetry_1
_geom_torsion_site_symmetry_4
O1 S1 N1 Pd1 52.7(7) . .
O2 S1 N1 Pd1 178.9(5) . .
C1 S1 N1 Pd1 -64.4(7) . .
O1 S1 N1 Pd1 165.1(5) . 2_666
O2 S1 N1 Pd1 -68.7(6) . 2_666
C1 S1 N1 Pd1 48.0(6) . 2_666
N1 Pd1 N1 S1 120.4(7) 2_666 .
N2 Pd1 N1 S1 80(5) . .
N3 Pd1 N1 S1 -61.8(6) . .
Pd1 Pd1 N1 S1 120.4(7) 2_666 .
N1 Pd1 N1 Pd1 0.0 2_666 2_666
N2 Pd1 N1 Pd1 -41(5) . 2_666
N3 Pd1 N1 Pd1 177.8(4) . 2_666
O4 S2 N2 Pd1 -69.4(6) . .
O3 S2 N2 Pd1 58.3(6) . .
C8 S2 N2 Pd1 174.0(6) . .
N1 Pd1 N2 S2 -33(5) . .
N1 Pd1 N2 S2 -73.0(5) 2_666 .
N3 Pd1 N2 S2 108.9(5) . .
Pd1 Pd1 N2 S2 -70.1(6) 2_666 .
O5 S3 N3 Pd1 -73.9(6) . .
O6 S3 N3 Pd1 54.1(7) . .
C15 S3 N3 Pd1 169.6(6) . .
N1 Pd1 N3 S3 -74.6(5) . .
N1 Pd1 N3 S3 -53(4) 2_666 .
N2 Pd1 N3 S3 108.4(5) . .
Pd1 Pd1 N3 S3 -72.6(6) 2_666 .
O1 S1 C1 C2 -33.6(12) . .
O2 S1 C1 C2 -163.2(10) . .
N1 S1 C1 C2 82.1(11) . .
O1 S1 C1 C6 142.9(9) . .
O2 S1 C1 C6 13.4(11) . .
N1 S1 C1 C6 -101.4(9) . .
C6 C1 C2 C3 7.3(19) . .
S1 C1 C2 C3 -176.3(10) . .
C1 C2 C3 C4 -6.3(19) . .
C2 C3 C4 C5 2.4(18) . .
C2 C3 C4 C7 -175.8(12) . .
C3 C4 C5 C6 0.7(19) . .
C7 C4 C5 C6 179.0(12) . .
C4 C5 C6 C1 0.0(18) . .
C2 C1 C6 C5 -4.1(18) . .
S1 C1 C6 C5 179.5(9) . .
O4 S2 C8 C13 -17.4(13) . .
O3 S2 C8 C13 -153.6(11) . .
N2 S2 C8 C13 94.5(12) . .
O4 S2 C8 C9 166.2(11) . .
O3 S2 C8 C9 30.0(13) . .
N2 S2 C8 C9 -81.9(12) . .
C13 C8 C9 C10 1(2) . .
S2 C8 C9 C10 177.0(12) . .
C8 C9 C10 C11 -1(2) . .
C9 C10 C11 C12 2(2) . .
C9 C10 C11 C14 -178.5(14) . .
C10 C11 C12 C13 -2(2) . .
C14 C11 C12 C13 177.8(14) . .
C11 C12 C13 C8 2(2) . .
C9 C8 C13 C12 -1(2) . .
S2 C8 C13 C12 -177.6(11) . .
O5 S3 C15 C20 -22.5(15) . .
O6 S3 C15 C20 -158.4(12) . .
N3 S3 C15 C20 89.3(13) . .
O5 S3 C15 C16 158.5(12) . .
O6 S3 C15 C16 22.7(14) . .
N3 S3 C15 C16 -89.6(13) . .
C16 C15 C20 C19 3(2) . .
S3 C15 C20 C19 -176.0(13) . .
C15 C20 C19 C18 -3(3) . .
C20 C19 C18 C17 2(3) . .
C20 C19 C18 C21 -178.5(16) . .
C19 C18 C17 C16 -1(3) . .
C21 C18 C17 C16 179.4(16) . .
C18 C17 C16 C15 1(3) . .
C20 C15 C16 C17 -2(2) . .
S3 C15 C16 C17 176.7(13) . .
O8 S4 C22 C23 155.1(10) . .
O7 S4 C22 C23 25.5(12) . .
N4 S4 C22 C23 -88.8(11) . .
O8 S4 C22 C27 -22.6(11) . .
O7 S4 C22 C27 -152.1(10) . .
N4 S4 C22 C27 93.5(11) . .
C23 C22 C27 C26 1.2(18) . .
S4 C22 C27 C26 178.8(9) . .
C22 C27 C26 C25 -1.5(19) . .
C27 C26 C25 C24 2(2) . .
C27 C26 C25 C28 179.1(12) . .
C26 C25 C24 C23 -2(2) . .
C28 C25 C24 C23 -179.2(13) . .
C27 C22 C23 C24 -1.4(19) . .
S4 C22 C23 C24 -179.0(10) . .
C25 C24 C23 C22 2(2) . .
O9 S5 C29 F3 -61.2(14) . .
O11 S5 C29 F3 60.2(14) . .
O12 S5 C29 F3 178.1(12) . .
O9 S5 C29 F2 58.2(12) . .
O11 S5 C29 F2 179.6(10) . .
O12 S5 C29 F2 -62.5(12) . .
O9 S5 C29 F1 177.5(11) . .
O11 S5 C29 F1 -61.0(12) . .
O12 S5 C29 F1 56.9(12) . .
Cl3 C32 C33 Cl4 64(4) . .
Cl1 C31 C30 Cl2 57(3) . .
